data_2000497
loop_
_publ_author_name
'Gallacher, A. C.'
'Pinkerton, A. A.'

_publ_section_title
;
 Structures of bis(dialkylthiophosphoryl) disulfides,
 [<i>R</i>~2~P(S)]~2~S~2~, <i>R</i> = Me, ^<i>i^</i>Pr, and the
 question of P-S \p bonding
;
_journal_issue 11
_journal_name_full 'Acta Crystallographica Section C'
_journal_page_first 2085
_journal_page_last 2088
_journal_paper_doi 10.1107/S0108270192008333
_journal_volume 48
_journal_year 1992
_chemical_formula_sum 'C12 H28 P2 S4'
_chemical_formula_weight 362.56
_chemical_name_systematic ' ?'
_space_group_crystal_system triclinic
_space_group_IT_number 2
_space_group_name_Hall '-P 1'
_space_group_name_H-M_alt 'P -1'
_atom_type_scat_source IntTabIV
_cell_angle_alpha 68.330(10)
_cell_angle_beta 72.610(10)
_cell_angle_gamma 85.530(10)
_cell_formula_units_Z 2.00
_cell_length_a 7.6160(10)
_cell_length_b 11.3780(10)
_cell_length_c 12.403(2)
_cell_measurement_reflns_used 25
_cell_measurement_temperature 294
_cell_measurement_theta_max 16
_cell_measurement_theta_min 9
_cell_volume 952.5(2)
_diffrn_measurement_device Enraf_Nonius_CAD4
_diffrn_measurement_method \q/2\q
_diffrn_radiation_type 'Mo K\a'
_diffrn_radiation_wavelength 0.71073
_diffrn_reflns_av_R_equivalents 0.039
_diffrn_reflns_limit_h_max 9
_diffrn_reflns_limit_h_min -9
_diffrn_reflns_limit_k_max 14
_diffrn_reflns_limit_k_min -14
_diffrn_reflns_limit_l_max 15
_diffrn_reflns_limit_l_min -15
_diffrn_reflns_number 7482
_diffrn_reflns_theta_max 25.97
_diffrn_standards_decay_% 3.62
_diffrn_standards_interval_time 50
_diffrn_standards_number 3
_exptl_absorpt_coefficient_mu 0.631
_exptl_absorpt_correction_T_max 0.9995
_exptl_absorpt_correction_T_min 0.9021
_exptl_absorpt_correction_type empirical
_exptl_crystal_colour colorless
_exptl_crystal_density_diffrn 1.26
_exptl_crystal_description elongated_plate
_exptl_crystal_F_000 388
_exptl_crystal_size_max 0.35
_exptl_crystal_size_mid 0.20
_exptl_crystal_size_min 0.10
_refine_diff_density_max 0.178
_refine_diff_density_min -0.168
_refine_ls_extinction_coef 0.00E+00
_refine_ls_extinction_method none
_refine_ls_goodness_of_fit_obs 1.000
_refine_ls_hydrogen_treatment 'H atoms riding'
_refine_ls_number_parameters 163
_refine_ls_number_reflns 2466
_refine_ls_R_factor_obs 0.025
_refine_ls_shift/esd_max 0.076
_refine_ls_structure_factor_coef F
_refine_ls_weighting_details 'w = 4F~o~^2^/[\s^2^(F~o~^2^)+0.0009F~o~^4^]'
_refine_ls_weighting_scheme calc
_refine_ls_wR_factor_obs 0.032
_reflns_number_observed 2466
_reflns_number_total 3743
_reflns_observed_criterion >3.0\s(I)
_cod_data_source_file ab1019.cif
_cod_data_source_block TONY07
_cod_depositor_comments
;
 Updating space group information and adding the symmetry operation list.

 Antanas Vaitkus,
 2018-06-14

The following automatic conversions were performed:

'_refine_ls_weighting_scheme' value 'w =
4F~o~^2^/[\s^2^(F~o~^2^)+0.0009F~o~^4^]' was changed to 'calc'. New
tag '_refine_ls_weighting_details' was created. The value of the new
tag was set to 'w = 4F~o~^2^/[\s^2^(F~o~^2^)+0.0009F~o~^4^]'.

Automatic conversion script
Id: cif_fix_values 3143 2015-03-26 13:38:13Z robertas 
;
_cod_original_cell_volume 952.4(2)
_cod_original_sg_symbol_H-M P-1
_cod_database_code 2000497

loop_
_space_group_symop_id
_space_group_symop_operation_xyz
1 x,y,z
2 -x,-y,-z

loop_
_atom_site_aniso_label
_atom_site_aniso_U_11
_atom_site_aniso_U_22
_atom_site_aniso_U_33
_atom_site_aniso_U_12
_atom_site_aniso_U_13
_atom_site_aniso_U_23
S1 0.0744(4) 0.0437(3) 0.0423(2) 0.0186(3) -0.0142(2) -0.0064(2)
S2 0.0514(3) 0.0390(2) 0.0349(2) 0.0109(2) -0.0084(2) -0.0123(2)
S3 0.0443(3) 0.0455(2) 0.0407(2) -0.0082(2) -0.0046(2) -0.0216(2)
S4 0.0519(3) 0.0514(2) 0.0523(2) -0.0176(2) -0.0037(2) -0.0226(2)
P1 0.0404(3) 0.0343(2) 0.0319(2) 0.0053(2) -0.0085(2) -0.0111(2)
P2 0.0390(2) 0.0338(2) 0.0329(2) -0.0030(2) -0.0059(2) -0.01380(10)
C1 0.0540(10) 0.0490(10) 0.0434(8) 0.0047(9) -0.0135(7) -0.0242(6)
C2 0.0820(10) 0.0700(10) 0.0416(8) 0.0010(10) -0.0275(8) -0.0160(8)
C3 0.0630(10) 0.0620(10) 0.0790(10) -0.0060(10) -0.0228(9) -0.0334(9)
C4 0.0430(10) 0.0410(10) 0.0491(9) 0.0014(9) -0.0094(8) -0.0135(7)
C5 0.0430(10) 0.0720(10) 0.0680(10) -0.0020(10) 0.0010(10) -0.0230(10)
C6 0.0580(10) 0.0770(10) 0.0750(10) -0.0030(10) -0.0262(9) -0.0339(9)
C7 0.0470(10) 0.0422(9) 0.0433(8) 0.0049(9) -0.0074(8) -0.0194(7)
C8 0.0400(10) 0.0650(10) 0.0800(10) 0.0000(10) 0.0020(10) -0.0190(10)
C9 0.074(2) 0.0520(10) 0.0650(10) 0.0150(10) -0.0230(10) -0.0170(10)
C10 0.0480(10) 0.0377(9) 0.0378(8) -0.0010(8) -0.0113(7) -0.0099(7)
C11 0.0620(10) 0.0550(10) 0.0600(10) 0.0130(10) -0.0247(9) -0.0177(9)
C12 0.107(2) 0.076(2) 0.0375(9) 0.0120(10) -0.0200(10) -0.0190(9)

loop_
_atom_site_label
_atom_site_fract_x
_atom_site_fract_y
_atom_site_fract_z
_atom_site_U_iso_or_equiv
_atom_site_thermal_displace_type
_atom_site_calc_flag
S1 -0.46676(9) -0.05534(5) -0.20811(5) 0.0516(3) Uani ?
S2 -0.20962(8) -0.32374(5) -0.14043(4) 0.0412(2) Uani ?
S3 -0.05433(7) -0.20617(5) -0.30360(4) 0.0434(2) Uani ?
S4 -0.29656(8) -0.40524(5) -0.36624(5) 0.0519(3) Uani ?
P1 -0.42945(7) -0.20898(5) -0.08292(4) 0.0354(2) Uani ?
P2 -0.08997(7) -0.28590(4) -0.42920(4) 0.0351(2) Uani ?
C1 -0.3680(3) -0.1809(2) 0.0375(2) 0.0485(9) Uani ?
C2 -0.3438(3) -0.3024(2) 0.1384(2) 0.0620(10) Uani ?
C3 -0.1989(3) -0.0923(2) -0.0156(2) 0.0680(10) Uani ?
C4 -0.6227(3) -0.3250(2) -0.0109(2) 0.0440(10) Uani ?
C5 -0.7779(3) -0.2851(2) 0.0772(2) 0.0590(10) Uani ?
C6 -0.6895(3) -0.3460(2) -0.1071(2) 0.0700(10) Uani ?
C7 0.1325(3) -0.3547(2) -0.4733(2) 0.0440(9) Uani ?
C8 0.2950(3) -0.2592(2) -0.5308(2) 0.0590(10) Uani ?
C9 0.1642(3) -0.4657(2) -0.3665(2) 0.0630(10) Uani ?
C10 -0.1027(3) -0.1420(2) -0.5567(2) 0.0410(9) Uani ?
C11 -0.2816(3) -0.0755(2) -0.5260(2) 0.0590(10) Uani ?
C12 -0.0801(4) -0.1729(2) -0.6703(2) 0.0670(10) Uani ?
H1A -0.4663 -0.1398 0.0759 0.0608 Uiso calc
H2A -0.4539 -0.3534 0.1706 0.0818 Uiso calc
H2B -0.2444 -0.3468 0.1056 0.0818 Uiso calc
H2C -0.3192 -0.2836 0.2011 0.0818 Uiso calc
H3A -0.2190 -0.0172 -0.0770 0.0838 Uiso calc
H3B -0.1726 -0.0713 0.0454 0.0838 Uiso calc
H3C -0.0978 -0.1345 -0.0501 0.0838 Uiso calc
H4A -0.5806 -0.4035 0.0337 0.0599 Uiso calc
H5A -0.7315 -0.2737 0.1359 0.0852 Uiso calc
H5B -0.8245 -0.2077 0.0343 0.0852 Uiso calc
H5C -0.8740 -0.3484 0.1167 0.0852 Uiso calc
H6A -0.5910 -0.3712 -0.1611 0.0860 Uiso calc
H6B -0.7851 -0.4097 -0.0687 0.0860 Uiso calc
H6C -0.7355 -0.2689 -0.1512 0.0860 Uiso calc
H7A 0.1326 -0.3857 -0.5347 0.0578 Uiso calc
H8C 0.4061 -0.2984 -0.5566 0.0881 Uiso calc
H8A 0.2737 -0.1923 -0.5986 0.0881 Uiso calc
H8B 0.3048 -0.2262 -0.4727 0.0881 Uiso calc
H9B 0.2739 -0.5071 -0.3905 0.0846 Uiso calc
H9C 0.1726 -0.4349 -0.3066 0.0846 Uiso calc
H9A 0.0619 -0.5238 -0.3340 0.0846 Uiso calc
H10A -0.0042 -0.0859 -0.5727 0.0555 Uiso calc
H11A -0.2924 -0.0550 -0.4568 0.0770 Uiso calc
H11C -0.3812 -0.1311 -0.5095 0.0770 Uiso calc
H11B -0.2842 -0.0003 -0.5928 0.0770 Uiso calc
H12B -0.1800 -0.2283 -0.6535 0.0964 Uiso calc
H12C -0.0830 -0.0976 -0.7369 0.0964 Uiso calc
H12A 0.0327 -0.2132 -0.6898 0.0964 Uiso calc

loop_
_geom_angle_atom_site_label_1
_geom_angle_atom_site_label_2
_geom_angle_atom_site_label_3
_geom_angle
_geom_angle_publ_flag
S3 S2 P1 104.45(3) yes
S2 S3 P2 103.61(3) yes
S1 P1 S2 115.94(4) yes
S1 P1 C1 113.35(8) yes
S1 P1 C4 115.24(8) yes
S2 P1 C1 102.62(8) yes
S2 P1 C4 100.53(8) yes
C1 P1 C4 107.70(10) yes
S3 P2 S4 115.09(3) yes
S3 P2 C7 103.00(8) yes
S3 P2 C10 100.80(7) yes
S4 P2 C7 113.55(8) yes
S4 P2 C10 115.24(8) yes
C7 P2 C10 107.70(10) yes
P1 C1 C2 113.4(2) yes
P1 C1 C3 110.4(2) yes
P1 C1 H1A 108.57 ?
C2 C1 C3 111.7(2) yes
C2 C1 H1A 105.29 ?
C3 C1 H1A 107.15 ?
C1 C2 H2A 108.75 ?
C1 C2 H2B 109.11 ?
C1 C2 H2C 110.55 ?
H2A C2 H2B 109.47 ?
H2A C2 H2C 109.47 ?
H2B C2 H2C 109.47 ?
C1 C3 H3A 109.63 ?
C1 C3 H3B 110.86 ?
C1 C3 H3C 107.91 ?
H3A C3 H3B 109.47 ?
H3A C3 H3C 109.47 ?
H3B C3 H3C 109.47 ?
P1 C4 C5 111.2(2) yes
P1 C4 C6 110.3(2) yes
P1 C4 H4A 108.42 ?
C5 C4 C6 111.4(2) yes
C5 C4 H4A 107.99 ?
C6 C4 H4A 107.39 ?
C4 C5 H5A 108.98 ?
C4 C5 H5B 109.50 ?
C4 C5 H5C 109.94 ?
H5A C5 H5B 109.47 ?
H5A C5 H5C 109.47 ?
H5B C5 H5C 109.47 ?
C4 C6 H6A 110.32 ?
C4 C6 H6B 109.43 ?
C4 C6 H6C 108.66 ?
H6A C6 H6B 109.47 ?
H6A C6 H6C 109.47 ?
H6B C6 H6C 109.47 ?
P2 C7 C8 113.9(2) yes
P2 C7 C9 111.0(2) yes
P2 C7 H7A 108.55 ?
C8 C7 C9 110.6(2) yes
C8 C7 H7A 104.70 ?
C9 C7 H7A 107.78 ?
C7 C8 H8C 110.57 ?
C7 C8 H8A 108.95 ?
C7 C8 H8B 108.88 ?
H8C C8 H8A 109.47 ?
H8C C8 H8B 109.47 ?
H8A C8 H8B 109.47 ?
C7 C9 H9B 111.46 ?
C7 C9 H9C 108.60 ?
C7 C9 H9A 108.34 ?
H9B C9 H9C 109.47 ?
H9B C9 H9A 109.47 ?
H9C C9 H9A 109.47 ?
P2 C10 C11 111.3(2) yes
P2 C10 C12 110.3(2) yes
P2 C10 H10A 107.92 ?
C11 C10 C12 111.1(2) yes
C11 C10 H10A 107.60 ?
C12 C10 H10A 108.48 ?
C10 C11 H11A 110.24 ?
C10 C11 H11C 108.33 ?
C10 C11 H11B 109.84 ?
H11A C11 H11C 109.47 ?
H11A C11 H11B 109.47 ?
H11C C11 H11B 109.47 ?
C10 C12 H12B 107.64 ?
C10 C12 H12C 109.99 ?
C10 C12 H12A 110.77 ?
H12B C12 H12C 109.47 ?
H12B C12 H12A 109.47 ?
H12C C12 H12A 109.47 ?

loop_
_geom_bond_atom_site_label_1
_geom_bond_atom_site_label_2
_geom_bond_distance
_geom_bond_publ_flag
S1 P1 1.9312(8) yes
S2 S3 2.0249(8) yes
S2 P1 2.1563(8) yes
S3 P2 2.1582(7) yes
S4 P2 1.9350(8) yes
P1 C1 1.830(2) yes
P1 C4 1.831(2) yes
P2 C7 1.827(2) yes
P2 C10 1.829(2) yes
C1 C2 1.527(3) yes
C1 C3 1.520(3) yes
C1 H1A 0.9500 ?
C2 H2A 0.9500 ?
C2 H2B 0.9500 ?
C2 H2C 0.9500 ?
C3 H3A 0.9500 ?
C3 H3B 0.9500 ?
C3 H3C 0.9500 ?
C4 C5 1.520(3) yes
C4 C6 1.527(3) yes
C4 H4A 0.9500 ?
C5 H5A 0.9500 ?
C5 H5B 0.9500 ?
C5 H5C 0.9500 ?
C6 H6A 0.9500 ?
C6 H6B 0.9500 ?
C6 H6C 0.9500 ?
C7 C8 1.527(3) yes
C7 C9 1.522(3) yes
C7 H7A 0.9500 ?
C8 H8C 0.9500 ?
C8 H8A 0.9500 ?
C8 H8B 0.9500 ?
C9 H9B 0.9500 ?
C9 H9C 0.9500 ?
C9 H9A 0.9500 ?
C10 C11 1.521(3) yes
C10 C12 1.532(3) yes
C10 H10A 0.9500 ?
C11 H11A 0.9500 ?
C11 H11C 0.9500 ?
C11 H11B 0.9500 ?
C12 H12B 0.9500 ?
C12 H12C 0.9500 ?
C12 H12A 0.9500 ?

loop_
_geom_torsion_atom_site_label_1
_geom_torsion_atom_site_label_2
_geom_torsion_atom_site_label_3
_geom_torsion_atom_site_label_4
_geom_torsion
_geom_torsion_publ_flag
P1 S2 S3 P2 -113.48(3) yes
S3 S2 P1 S1 17.19(5) yes
S3 S2 P1 C1 -106.90(7) ?
S3 S2 P1 C4 142.13(7) ?
S2 S3 P2 S4 16.36(5) yes
S2 S3 P2 C7 -107.76(7) ?
S2 S3 P2 C10 141.01(7) ?
S1 P1 C1 C2 178.30(10) ?
S1 P1 C1 C3 -55.5(2) ?
S2 P1 C1 C2 -55.9(2) ?
S2 P1 C1 C3 70.3(2) ?
C4 P1 C1 C2 49.7(2) ?
C4 P1 C1 C3 175.9(2) ?
S1 P1 C4 C5 -75.6(2) ?
S1 P1 C4 C6 48.5(2) ?
S2 P1 C4 C5 159.00(10) ?
S2 P1 C4 C6 -76.9(2) ?
C1 P1 C4 C5 52.0(2) ?
C1 P1 C4 C6 176.1(2) ?
S3 P2 C7 C8 -58.7(2) ?
S3 P2 C7 C9 66.9(2) ?
S4 P2 C7 C8 176.20(10) ?
S4 P2 C7 C9 -58.3(2) ?
C10 P2 C7 C8 47.3(2) ?
C10 P2 C7 C9 172.9(2) ?
S3 P2 C10 C11 -70.3(2) ?
S3 P2 C10 C12 165.9(2) ?
S4 P2 C10 C11 54.2(2) ?
S4 P2 C10 C12 -69.6(2) ?
C7 P2 C10 C11 -177.9(2) ?
C7 P2 C10 C12 58.3(2) ?
